data_4031804
loop_
_publ_author_name
'Roesky, H.W.'
'Anhaus, J.'
'Sheldrick, G.M.'
'Schmidt, H.G.'
'Noltemeyer, M.'

_publ_section_title
;
 Reactions of Tetrasulfur Tetranitride with Titanium and Vanadium
 Tetrachlorides; Crystal Structure of V Cl2 (S2 N3)
;
_journal_name_full
;
Journal of the Chemical Society. Dalton Transactions, Inorganic Chemistry 
(1972-)
;
_journal_page_first 1207
_journal_page_last 1209
_journal_volume 1983
_journal_year 1983
_chemical_formula_sum 'Cl2 N3 S2 V'
_chemical_name_systematic '(S2 N3) V Cl2'
_space_group_IT_number 2
_symmetry_space_group_name_Hall '-P 1'
_symmetry_space_group_name_H-M 'P -1'
_cell_angle_alpha 95.38
_cell_angle_beta 99.62
_cell_angle_gamma 97.58
_cell_formula_units_Z 2
_cell_length_a 5.713
_cell_length_b 6.957
_cell_length_c 7.729
_cell_volume 298.110
_citation_journal_id_ASTM JCDTBI
_cod_data_source_file Roesky_JCDTBI_1983_1864.cif
_cod_data_source_block Cl2N3S2V1
_cod_original_cell_volume 298.1102
_cod_original_formula_sum 'Cl2 N3 S2 V1'
_cod_database_code 4031804

loop_
_symmetry_equiv_pos_as_xyz
x,y,z
-x,-y,-z

loop_
_atom_site_label
_atom_site_type_symbol
_atom_site_fract_x
_atom_site_fract_y
_atom_site_fract_z
_atom_site_occupancy
_atom_site_U_iso_or_equiv
N1 N-2 -0.0655 0.078 0.8591 1 0.0
N2 N-2 0.3392 0.3044 0.8423 1 0.0
Cl1 Cl-1 0.3741 -0.1237 0.8243 1 0.0
V1 V+4 0.2422 0.1502 0.9846 1 0.0
S2 S+2 0.2559 0.3705 0.6538 1 0.0
N3 N-2 -0.0147 0.266 0.5792 1 0.0
Cl2 Cl-1 0.1966 0.377 1.2017 1 0.0
S1 S+2 -0.1831 0.1262 0.6713 1 0.0
